data_4083739
loop_
_publ_author_name
'Collins, Lee R.'
'Rookes, Thomas M.'
'Mahon, Mary F.'
'Riddlestone, Ian M.'
'Whittlesey, Michael K.'

_publ_section_title
;
 Use of Ring-Expanded Diamino- and Diamidocarbene Ligands in Copper
 Catalyzed Azide--Alkyne &#x201C;Click&#x201D; Reactions
;
_journal_issue 20
_journal_name_full Organometallics
_journal_page_first 5882
_journal_paper_doi 10.1021/om5004732
_journal_volume 33
_journal_year 2014
_chemical_formula_sum 'C22 H28 B0.5 Cu0.5 F2 N2'
_chemical_formula_weight 395.64
_chemical_name_systematic
; 
 ? 
;
_space_group_IT_number 15
_symmetry_cell_setting monoclinic
_symmetry_space_group_name_Hall '-C 2yc'
_symmetry_space_group_name_H-M 'C 1 2/c 1'
_atom_sites_solution_hydrogens geom
_atom_sites_solution_primary direct
_atom_sites_solution_secondary difmap
_audit_creation_method SHELXL-97
_cell_angle_alpha 90.00
_cell_angle_beta 96.6430(10)
_cell_angle_gamma 90.00
_cell_formula_units_Z 8
_cell_length_a 14.9730(2)
_cell_length_b 16.4650(2)
_cell_length_c 17.0810(2)
_cell_measurement_reflns_used 44909
_cell_measurement_temperature 150(2)
_cell_measurement_theta_max 27.485
_cell_measurement_theta_min 2.910
_cell_volume 4182.71(9)
_computing_cell_refinement 'HKL Scalepack (Otwinowski & Minor 1997)'
_computing_data_collection 'Collect (Bruker AXS BV, 1997-2004)'
_computing_data_reduction 'Denzo & Scalepack (Otwinowski & Minor, 1997)'
_computing_molecular_graphics 'ORTEX (P.McArdle, 1995)'
_computing_publication_material 'SHELXL-97/2 (Sheldrick,1997)'
_computing_structure_refinement 'SHELXL-97 (Sheldrick, 1997)'
_computing_structure_solution 'SHELXS-97 (Sheldrick, 1990)'
_diffrn_ambient_temperature 150(2)
_diffrn_measured_fraction_theta_full 0.996
_diffrn_measured_fraction_theta_max 0.996
_diffrn_measurement_device_type '95mm CCD camera on \k-goniostat'
_diffrn_measurement_method CCD
_diffrn_radiation_monochromator graphite
_diffrn_radiation_source 'fine-focus sealed tube'
_diffrn_radiation_type MoK\a
_diffrn_radiation_wavelength 0.71073
_diffrn_reflns_av_R_equivalents 0.0522
_diffrn_reflns_av_sigmaI/netI 0.0355
_diffrn_reflns_limit_h_max 19
_diffrn_reflns_limit_h_min -19
_diffrn_reflns_limit_k_max 21
_diffrn_reflns_limit_k_min -21
_diffrn_reflns_limit_l_max 22
_diffrn_reflns_limit_l_min -22
_diffrn_reflns_number 35282
_diffrn_reflns_theta_full 27.48
_diffrn_reflns_theta_max 27.48
_diffrn_reflns_theta_min 3.90
_exptl_absorpt_coefficient_mu 0.575
_exptl_absorpt_correction_T_max 0.956
_exptl_absorpt_correction_T_min 0.906
_exptl_absorpt_correction_type multi-scan
_exptl_absorpt_process_details
;
multi-scan from symmetry-related measurements 
 Sortav (Blessing 1995)
;
_exptl_crystal_colour colorless
_exptl_crystal_density_diffrn 1.257
_exptl_crystal_density_method 'not measured'
_exptl_crystal_description block
_exptl_crystal_F_000 1672
_exptl_crystal_size_max 0.12
_exptl_crystal_size_mid 0.12
_exptl_crystal_size_min 0.10
_refine_diff_density_max 0.700
_refine_diff_density_min -0.402
_refine_diff_density_rms 0.057
_refine_ls_extinction_method none
_refine_ls_goodness_of_fit_ref 1.042
_refine_ls_hydrogen_treatment constr
_refine_ls_matrix_type full
_refine_ls_number_parameters 287
_refine_ls_number_reflns 4787
_refine_ls_number_restraints 51
_refine_ls_restrained_S_all 1.084
_refine_ls_R_factor_all 0.0561
_refine_ls_R_factor_gt 0.0421
_refine_ls_shift/su_max 0.001
_refine_ls_shift/su_mean 0.000
_refine_ls_structure_factor_coef Fsqd
_refine_ls_weighting_details 'calc w=1/[\s^2^(Fo^2^)+(0.0445P)^2^+6.0468P] where P=(Fo^2^+2Fc^2^)/3'
_refine_ls_weighting_scheme calc
_refine_ls_wR_factor_gt 0.0999
_refine_ls_wR_factor_ref 0.1070
_reflns_number_gt 3955
_reflns_number_total 4787
_reflns_threshold_expression >2sigma(I)
_cod_data_source_file om5004732_si_002.cif
_cod_data_source_block k13mkw36
_cod_depositor_comments
;
The following automatic conversions were performed:

'_symmetry_cell_setting' value 'Monoclinic' changed to 'monoclinic'
according to
/usr/data/users/saulius/crontab/automatic-downloads/rss-feeds/ACS/lib/dictionaries/cif_core.dic
dictionary named 'cif_core.dic' version 2.4.2 from 2011-04-26.

Automatic conversion script
Id: cif_fix_values 2281 2013-09-26 08:29:07Z andrius 
;
_cod_original_sg_symbol_H-M C2/c
_cod_original_formula_sum 'C22 H28 B0.50 Cu0.50 F2 N2'
_cod_database_code 4083739

loop_
_symmetry_equiv_pos_as_xyz
'x, y, z'
'-x, y, -z+1/2'
'x+1/2, y+1/2, z'
'-x+1/2, y+1/2, -z+1/2'
'-x, -y, -z'
'x, -y, z-1/2'
'-x+1/2, -y+1/2, -z'
'x+1/2, -y+1/2, z-1/2'

loop_
_atom_site_label
_atom_site_type_symbol
_atom_site_fract_x
_atom_site_fract_y
_atom_site_fract_z
_atom_site_U_iso_or_equiv
_atom_site_adp_type
_atom_site_occupancy
_atom_site_symmetry_multiplicity
_atom_site_calc_flag
_atom_site_refinement_flags
Cu1 Cu 0.5000 0.73169(2) 0.7500 0.02306(11) Uani 1 2 d S
F1 F -0.0134(5) 0.6767(3) 0.7138(4) 0.123(3) Uani 0.50 1 d PDU
F2 F -0.0742(3) 0.7926(3) 0.7713(6) 0.092(2) Uani 0.50 1 d PDU
F3 F -0.0705(7) 0.7946(6) 0.7136(10) 0.078(3) Uani 0.25 1 d PDU
F4 F -0.0466(9) 0.7708(10) 0.6789(5) 0.091(4) Uani 0.25 1 d PDU
F5 F -0.0316(7) 0.7134(8) 0.6801(4) 0.083(3) Uani 0.25 1 d PDU
F6 F 0.0559(10) 0.7798(12) 0.6970(8) 0.123(7) Uani 0.25 1 d PDU
N1 N 0.67566(11) 0.67682(10) 0.72584(10) 0.0274(4) Uani 1 1 d .
N2 N 0.63186(11) 0.79067(10) 0.65505(10) 0.0275(4) Uani 1 1 d .
C1 C 0.61249(13) 0.73279(12) 0.70549(11) 0.0242(4) Uani 1 1 d .
C2 C 0.76529(14) 0.67459(15) 0.69741(14) 0.0357(5) Uani 1 1 d .
H2A H 0.7854 0.6176 0.6939 0.043 Uiso 1 1 calc R
H2B H 0.8094 0.7037 0.7350 0.043 Uiso 1 1 calc R
C3 C 0.76022(15) 0.71414(14) 0.61755(14) 0.0363(5) Uani 1 1 d .
H3A H 0.7240 0.6800 0.5781 0.044 Uiso 1 1 calc R
H3B H 0.8214 0.7194 0.6015 0.044 Uiso 1 1 calc R
C4 C 0.71785(15) 0.79693(14) 0.62073(15) 0.0372(5) Uani 1 1 d .
H4A H 0.7592 0.8338 0.6532 0.045 Uiso 1 1 calc R
H4B H 0.7069 0.8199 0.5669 0.045 Uiso 1 1 calc R
C5 C 0.65798(13) 0.61506(13) 0.78170(12) 0.0275(4) Uani 1 1 d .
C6 C 0.67496(15) 0.63142(14) 0.86240(13) 0.0344(5) Uani 1 1 d .
C7 C 0.65699(16) 0.57042(15) 0.91502(13) 0.0397(5) Uani 1 1 d .
H7 H 0.6674 0.5809 0.9700 0.048 Uiso 1 1 calc R
C8 C 0.62453(15) 0.49515(15) 0.88962(13) 0.0363(5) Uani 1 1 d .
C9 C 0.61070(14) 0.48001(14) 0.80890(13) 0.0318(5) Uani 1 1 d .
H9 H 0.5896 0.4281 0.7908 0.038 Uiso 1 1 calc R
C10 C 0.62715(13) 0.53919(13) 0.75418(12) 0.0284(4) Uani 1 1 d .
C11 C 0.7114(2) 0.71287(17) 0.89135(16) 0.0509(7) Uani 1 1 d .
H11A H 0.7192 0.7133 0.9491 0.076 Uiso 1 1 calc R
H11B H 0.6691 0.7557 0.8719 0.076 Uiso 1 1 calc R
H11C H 0.7695 0.7225 0.8719 0.076 Uiso 1 1 calc R
C12 C 0.60334(19) 0.43062(17) 0.94711(15) 0.0493(7) Uani 1 1 d .
H12A H 0.6558 0.4221 0.9862 0.074 Uiso 1 1 calc R
H12B H 0.5884 0.3798 0.9187 0.074 Uiso 1 1 calc R
H12C H 0.5521 0.4480 0.9738 0.074 Uiso 1 1 calc R
C13 C 0.61178(16) 0.52140(15) 0.66704(13) 0.0372(5) Uani 1 1 d .
H13A H 0.5666 0.5590 0.6416 0.056 Uiso 1 1 calc R
H13B H 0.5904 0.4654 0.6589 0.056 Uiso 1 1 calc R
H13C H 0.6683 0.5283 0.6440 0.056 Uiso 1 1 calc R
C14 C 0.56429(14) 0.85054(12) 0.62903(12) 0.0280(4) Uani 1 1 d .
C15 C 0.56939(14) 0.92742(13) 0.66354(13) 0.0326(5) Uani 1 1 d .
C16 C 0.50522(16) 0.98501(13) 0.63500(15) 0.0377(5) Uani 1 1 d .
H16 H 0.5077 1.0378 0.6577 0.045 Uiso 1 1 calc R
C17 C 0.43813(16) 0.96731(14) 0.57458(14) 0.0376(5) Uani 1 1 d .
C18 C 0.43636(15) 0.89074(14) 0.54060(13) 0.0362(5) Uani 1 1 d .
H18 H 0.3910 0.8784 0.4987 0.043 Uiso 1 1 calc R
C19 C 0.49942(15) 0.83134(12) 0.56635(12) 0.0300(4) Uani 1 1 d .
C20 C 0.64190(17) 0.94829(17) 0.72889(16) 0.0484(7) Uani 1 1 d .
H20A H 0.6994 0.9542 0.7073 0.073 Uiso 1 1 calc R
H20B H 0.6468 0.9048 0.7683 0.073 Uiso 1 1 calc R
H20C H 0.6268 0.9994 0.7536 0.073 Uiso 1 1 calc R
C21 C 0.36885(19) 1.03015(16) 0.54560(17) 0.0513(7) Uani 1 1 d .
H21A H 0.3570 1.0272 0.4880 0.077 Uiso 1 1 calc R
H21B H 0.3915 1.0844 0.5611 0.077 Uiso 1 1 calc R
H21C H 0.3131 1.0198 0.5688 0.077 Uiso 1 1 calc R
C22 C 0.49872(17) 0.74928(14) 0.52683(15) 0.0404(5) Uani 1 1 d .
H22A H 0.5573 0.7393 0.5084 0.061 Uiso 1 1 calc R
H22B H 0.4517 0.7482 0.4818 0.061 Uiso 1 1 calc R
H22C H 0.4866 0.7070 0.5646 0.061 Uiso 1 1 calc R
B1 B 0.0000 0.7507(2) 0.7500 0.0755(19) Uani 1 2 d SD

loop_
_atom_site_aniso_label
_atom_site_aniso_U_11
_atom_site_aniso_U_22
_atom_site_aniso_U_33
_atom_site_aniso_U_23
_atom_site_aniso_U_13
_atom_site_aniso_U_12
Cu1 0.02254(18) 0.02249(18) 0.02476(18) 0.000 0.00528(12) 0.000
F1 0.134(5) 0.046(2) 0.190(7) -0.039(3) 0.019(6) -0.003(3)
F2 0.049(2) 0.039(2) 0.181(7) -0.006(4) -0.021(4) 0.0125(18)
F3 0.065(5) 0.058(5) 0.103(7) 0.014(6) -0.030(6) -0.008(4)
F4 0.097(7) 0.096(8) 0.079(6) 0.014(6) 0.003(5) -0.005(6)
F5 0.054(5) 0.108(7) 0.085(6) 0.014(6) -0.003(4) -0.008(6)
F6 0.131(11) 0.122(10) 0.109(8) 0.023(7) -0.014(7) -0.028(7)
N1 0.0223(8) 0.0302(9) 0.0303(9) 0.0030(7) 0.0056(7) 0.0026(7)
N2 0.0251(8) 0.0257(9) 0.0333(9) 0.0033(7) 0.0101(7) 0.0010(7)
C1 0.0242(9) 0.0240(9) 0.0244(9) -0.0016(8) 0.0034(7) -0.0012(8)
C2 0.0229(10) 0.0397(13) 0.0456(13) 0.0050(10) 0.0088(9) 0.0043(9)
C3 0.0294(11) 0.0395(13) 0.0426(13) 0.0019(10) 0.0150(9) 0.0033(9)
C4 0.0326(11) 0.0360(12) 0.0462(13) 0.0065(10) 0.0187(10) 0.0012(9)
C5 0.0238(9) 0.0311(11) 0.0273(10) 0.0030(8) 0.0023(8) 0.0050(8)
C6 0.0360(12) 0.0362(12) 0.0303(11) -0.0016(9) 0.0008(9) 0.0055(9)
C7 0.0457(13) 0.0495(14) 0.0231(10) 0.0039(10) 0.0004(9) 0.0111(11)
C8 0.0343(11) 0.0413(13) 0.0342(12) 0.0105(10) 0.0073(9) 0.0112(10)
C9 0.0270(10) 0.0326(11) 0.0366(12) 0.0046(9) 0.0073(9) 0.0033(9)
C10 0.0239(10) 0.0344(11) 0.0276(10) 0.0024(8) 0.0059(8) 0.0032(8)
C11 0.0623(17) 0.0485(15) 0.0398(14) -0.0122(11) -0.0034(12) -0.0030(13)
C12 0.0546(16) 0.0549(16) 0.0407(13) 0.0209(12) 0.0154(12) 0.0132(13)
C13 0.0404(12) 0.0433(13) 0.0289(11) -0.0021(10) 0.0074(9) -0.0080(10)
C14 0.0301(10) 0.0229(10) 0.0326(10) 0.0043(8) 0.0109(8) 0.0017(8)
C15 0.0325(11) 0.0293(11) 0.0390(12) -0.0024(9) 0.0166(9) -0.0035(9)
C16 0.0443(13) 0.0213(10) 0.0523(14) -0.0002(10) 0.0268(11) 0.0013(9)
C17 0.0403(12) 0.0317(12) 0.0449(13) 0.0118(10) 0.0225(10) 0.0089(10)
C18 0.0360(12) 0.0382(12) 0.0354(12) 0.0071(10) 0.0082(9) 0.0067(10)
C19 0.0351(11) 0.0245(10) 0.0315(11) 0.0016(8) 0.0089(9) 0.0022(8)
C20 0.0364(13) 0.0505(15) 0.0596(16) -0.0241(13) 0.0116(11) -0.0079(11)
C21 0.0527(15) 0.0429(14) 0.0630(17) 0.0190(13) 0.0271(13) 0.0214(12)
C22 0.0405(13) 0.0346(12) 0.0446(13) -0.0131(10) -0.0010(10) 0.0022(10)
B1 0.039(3) 0.041(3) 0.140(6) 0.000 -0.018(3) 0.000

loop_
_atom_type_symbol
_atom_type_description
_atom_type_scat_dispersion_real
_atom_type_scat_dispersion_imag
_atom_type_scat_source
C C 0.0033 0.0016 'International Tables Vol C Tables 4.2.6.8 and 6.1.1.4'
H H 0.0000 0.0000 'International Tables Vol C Tables 4.2.6.8 and 6.1.1.4'
B B 0.0013 0.0007 'International Tables Vol C Tables 4.2.6.8 and 6.1.1.4'
Cu Cu 0.3201 1.2651 'International Tables Vol C Tables 4.2.6.8 and 6.1.1.4'
F F 0.0171 0.0103 'International Tables Vol C Tables 4.2.6.8 and 6.1.1.4'
N N 0.0061 0.0033 'International Tables Vol C Tables 4.2.6.8 and 6.1.1.4'

loop_
_geom_angle_atom_site_label_1
_geom_angle_atom_site_label_2
_geom_angle_atom_site_label_3
_geom_angle
_geom_angle_site_symmetry_1
_geom_angle_site_symmetry_3
C1 Cu1 C1 178.93(12) . 2_656
B1 F1 F4 51.3(4) . .
B1 F4 F6 56.7(5) . .
B1 F4 F1 51.3(4) . .
F6 F4 F1 76.9(9) . .
B1 F5 F6 52.2(5) . .
F2 F6 B1 77.6(6) 2_556 .
F2 F6 F4 123.0(16) 2_556 .
B1 F6 F4 55.6(4) . .
B1 F6 F3 55.5(4) . 2_556
F4 F6 F3 103.9(7) . 2_556
F2 F6 F5 128.6(8) 2_556 .
B1 F6 F5 51.6(5) . .
F3 F6 F5 106.7(6) 2_556 .
C1 N1 C5 118.70(16) . .
C1 N1 C2 124.96(17) . .
C5 N1 C2 116.31(16) . .
C1 N2 C14 119.17(16) . .
C1 N2 C4 124.61(17) . .
C14 N2 C4 116.19(16) . .
N1 C1 N2 117.29(17) . .
N1 C1 Cu1 121.02(14) . .
N2 C1 Cu1 121.66(14) . .
N1 C2 C3 109.51(17) . .
N1 C2 H2A 109.8 . .
C3 C2 H2A 109.8 . .
N1 C2 H2B 109.8 . .
C3 C2 H2B 109.8 . .
H2A C2 H2B 108.2 . .
C2 C3 C4 109.63(19) . .
C2 C3 H3A 109.7 . .
C4 C3 H3A 109.7 . .
C2 C3 H3B 109.7 . .
C4 C3 H3B 109.7 . .
H3A C3 H3B 108.2 . .
N2 C4 C3 109.92(18) . .
N2 C4 H4A 109.7 . .
C3 C4 H4A 109.7 . .
N2 C4 H4B 109.7 . .
C3 C4 H4B 109.7 . .
H4A C4 H4B 108.2 . .
C10 C5 C6 121.35(19) . .
C10 C5 N1 119.23(18) . .
C6 C5 N1 119.38(19) . .
C7 C6 C5 118.0(2) . .
C7 C6 C11 121.2(2) . .
C5 C6 C11 120.8(2) . .
C8 C7 C6 122.0(2) . .
C8 C7 H7 119.0 . .
C6 C7 H7 119.0 . .
C7 C8 C9 118.5(2) . .
C7 C8 C12 121.4(2) . .
C9 C8 C12 120.1(2) . .
C10 C9 C8 121.5(2) . .
C10 C9 H9 119.3 . .
C8 C9 H9 119.3 . .
C9 C10 C5 118.56(19) . .
C9 C10 C13 120.5(2) . .
C5 C10 C13 120.89(19) . .
C6 C11 H11A 109.5 . .
C6 C11 H11B 109.5 . .
H11A C11 H11B 109.5 . .
C6 C11 H11C 109.5 . .
H11A C11 H11C 109.5 . .
H11B C11 H11C 109.5 . .
C8 C12 H12A 109.5 . .
C8 C12 H12B 109.5 . .
H12A C12 H12B 109.5 . .
C8 C12 H12C 109.5 . .
H12A C12 H12C 109.5 . .
H12B C12 H12C 109.5 . .
C10 C13 H13A 109.5 . .
C10 C13 H13B 109.5 . .
H13A C13 H13B 109.5 . .
C10 C13 H13C 109.5 . .
H13A C13 H13C 109.5 . .
H13B C13 H13C 109.5 . .
C15 C14 C19 121.9(2) . .
C15 C14 N2 119.14(19) . .
C19 C14 N2 118.79(18) . .
C14 C15 C16 117.8(2) . .
C14 C15 C20 121.4(2) . .
C16 C15 C20 120.8(2) . .
C17 C16 C15 121.8(2) . .
C17 C16 H16 119.1 . .
C15 C16 H16 119.1 . .
C16 C17 C18 118.7(2) . .
C16 C17 C21 120.8(2) . .
C18 C17 C21 120.5(2) . .
C17 C18 C19 121.7(2) . .
C17 C18 H18 119.1 . .
C19 C18 H18 119.1 . .
C18 C19 C14 117.9(2) . .
C18 C19 C22 121.1(2) . .
C14 C19 C22 120.91(19) . .
C15 C20 H20A 109.5 . .
C15 C20 H20B 109.5 . .
H20A C20 H20B 109.5 . .
C15 C20 H20C 109.5 . .
H20A C20 H20C 109.5 . .
H20B C20 H20C 109.5 . .
C17 C21 H21A 109.5 . .
C17 C21 H21B 109.5 . .
H21A C21 H21B 109.5 . .
C17 C21 H21C 109.5 . .
H21A C21 H21C 109.5 . .
H21B C21 H21C 109.5 . .
C19 C22 H22A 109.5 . .
C19 C22 H22B 109.5 . .
H22A C22 H22B 109.5 . .
C19 C22 H22C 109.5 . .
H22A C22 H22C 109.5 . .
H22B C22 H22C 109.5 . .
F3 B1 F3 116.2(10) . 2_556
F3 B1 F4 35.1(6) . .
F3 B1 F4 124.2(10) 2_556 .
F3 B1 F4 124.2(10) . 2_556
F3 B1 F4 35.1(6) 2_556 2_556
F4 B1 F4 152.0(14) . 2_556
F3 B1 F1 101.5(6) . .
F3 B1 F1 137.7(6) 2_556 .
F4 B1 F1 77.4(7) . .
F4 B1 F1 130.4(8) 2_556 .
F3 B1 F1 137.7(6) . 2_556
F3 B1 F1 101.5(6) 2_556 2_556
F4 B1 F1 130.4(8) . 2_556
F4 B1 F1 77.4(7) 2_556 2_556
F1 B1 F1 54.5(6) . 2_556
F3 B1 F5 70.8(8) . .
F3 B1 F5 143.1(10) 2_556 .
F4 B1 F5 41.4(6) . .
F4 B1 F5 165.0(10) 2_556 .
F1 B1 F5 36.3(5) . .
F1 B1 F5 90.7(8) 2_556 .
F3 B1 F5 143.1(10) . 2_556
F3 B1 F5 70.8(8) 2_556 2_556
F4 B1 F5 165.0(10) . 2_556
F4 B1 F5 41.4(6) 2_556 2_556
F1 B1 F5 90.7(8) . 2_556
F1 B1 F5 36.3(5) 2_556 2_556
F5 B1 F5 127.0(12) . 2_556
F3 B1 F6 67.8(9) . 2_556
F3 B1 F6 90.7(10) 2_556 2_556
F4 B1 F6 102.2(8) . 2_556
F4 B1 F6 67.8(8) 2_556 2_556
F1 B1 F6 122.3(9) . 2_556
F1 B1 F6 94.6(9) 2_556 2_556
F5 B1 F6 123.1(9) . 2_556
F5 B1 F6 76.2(9) 2_556 2_556
F3 B1 F6 90.7(10) . .
F3 B1 F6 67.8(9) 2_556 .
F4 B1 F6 67.8(8) . .
F4 B1 F6 102.2(8) 2_556 .
F1 B1 F6 94.6(9) . .
F1 B1 F6 122.3(9) 2_556 .
F5 B1 F6 76.2(9) . .
F5 B1 F6 123.1(9) 2_556 .
F6 B1 F6 139.6(17) 2_556 .
F3 B1 F2 42.2(6) . .
F3 B1 F2 102.5(6) 2_556 .
F4 B1 F2 76.8(6) . .
F4 B1 F2 89.4(7) 2_556 .
F1 B1 F2 118.6(4) . .
F1 B1 F2 113.7(5) 2_556 .
F5 B1 F2 104.0(6) . .
F5 B1 F2 101.5(7) 2_556 .
F6 B1 F2 25.6(7) 2_556 .
F6 B1 F2 124.0(9) . .
F3 B1 F2 102.5(6) . 2_556
F3 B1 F2 42.2(6) 2_556 2_556
F4 B1 F2 89.4(7) . 2_556
F4 B1 F2 76.8(6) 2_556 2_556
F1 B1 F2 113.7(5) . 2_556
F1 B1 F2 118.6(4) 2_556 2_556
F5 B1 F2 101.5(7) . 2_556
F5 B1 F2 104.0(6) 2_556 2_556
F6 B1 F2 124.0(9) 2_556 2_556
F6 B1 F2 25.6(7) . 2_556
F2 B1 F2 120.6(6) . 2_556

loop_
_geom_bond_atom_site_label_1
_geom_bond_atom_site_label_2
_geom_bond_distance
_geom_bond_site_symmetry_2
Cu1 C1 1.9266(19) .
Cu1 C1 1.9266(19) 2_656
F1 B1 1.370(4) .
F1 F4 1.713(13) .
F2 B1 1.392(4) .
F3 B1 1.369(4) .
F4 B1 1.370(4) .
F4 F6 1.537(17) .
F5 B1 1.376(4) .
F5 F6 1.705(17) .
F6 F2 0.616(16) 2_556
F6 B1 1.387(4) .
F6 F3 1.537(17) 2_556
N1 C1 1.337(3) .
N1 C5 1.440(3) .
N1 C2 1.480(3) .
N2 C1 1.339(3) .
N2 C14 1.445(3) .
N2 C4 1.479(3) .
C2 C3 1.505(3) .
C2 H2A 0.9900 .
C2 H2B 0.9900 .
C3 C4 1.507(3) .
C3 H3A 0.9900 .
C3 H3B 0.9900 .
C4 H4A 0.9900 .
C4 H4B 0.9900 .
C5 C10 1.394(3) .
C5 C6 1.399(3) .
C6 C7 1.395(3) .
C6 C11 1.509(3) .
C7 C8 1.383(4) .
C7 H7 0.9500 .
C8 C9 1.393(3) .
C8 C12 1.505(3) .
C9 C10 1.392(3) .
C9 H9 0.9500 .
C10 C13 1.508(3) .
C11 H11A 0.9800 .
C11 H11B 0.9800 .
C11 H11C 0.9800 .
C12 H12A 0.9800 .
C12 H12B 0.9800 .
C12 H12C 0.9800 .
C13 H13A 0.9800 .
C13 H13B 0.9800 .
C13 H13C 0.9800 .
C14 C15 1.395(3) .
C14 C19 1.396(3) .
C15 C16 1.397(3) .
C15 C20 1.504(3) .
C16 C17 1.385(4) .
C16 H16 0.9500 .
C17 C18 1.387(3) .
C17 C21 1.508(3) .
C18 C19 1.395(3) .
C18 H18 0.9500 .
C19 C22 1.510(3) .
C20 H20A 0.9800 .
C20 H20B 0.9800 .
C20 H20C 0.9800 .
C21 H21A 0.9800 .
C21 H21B 0.9800 .
C21 H21C 0.9800 .
C22 H22A 0.9800 .
C22 H22B 0.9800 .
C22 H22C 0.9800 .
B1 F3 1.369(4) 2_556
B1 F4 1.370(4) 2_556
B1 F1 1.370(4) 2_556
B1 F5 1.376(4) 2_556
B1 F6 1.387(5) 2_556
B1 F2 1.392(4) 2_556

loop_
_geom_torsion_atom_site_label_1
_geom_torsion_atom_site_label_2
_geom_torsion_atom_site_label_3
_geom_torsion_atom_site_label_4
_geom_torsion
_geom_torsion_site_symmetry_1
_geom_torsion_site_symmetry_4
B1 F1 F4 F6 57.5(7) . .
B1 F4 F6 F2 -41(2) . 2_556
F1 F4 F6 F2 -93(3) . 2_556
F1 F4 F6 B1 -52.0(5) . .
B1 F4 F6 F3 -28.9(10) . 2_556
F1 F4 F6 F3 -80.8(12) . 2_556
B1 F4 F6 F5 70.6(8) . .
F1 F4 F6 F5 18.6(6) . .
B1 F5 F6 F2 11(3) . 2_556
B1 F5 F6 F4 -83.2(10) . .
B1 F5 F6 F3 7.0(9) . 2_556
C5 N1 C1 N2 178.27(18) . .
C2 N1 C1 N2 0.6(3) . .
C5 N1 C1 Cu1 0.3(2) . .
C2 N1 C1 Cu1 -177.41(16) . .
C14 N2 C1 N1 177.60(18) . .
C4 N2 C1 N1 -0.2(3) . .
C14 N2 C1 Cu1 -4.4(3) . .
C4 N2 C1 Cu1 177.83(16) . .
C1 N1 C2 C3 -27.6(3) . .
C5 N1 C2 C3 154.72(19) . .
N1 C2 C3 C4 51.9(3) . .
C1 N2 C4 C3 26.8(3) . .
C14 N2 C4 C3 -151.0(2) . .
C2 C3 C4 N2 -51.7(3) . .
C1 N1 C5 C10 97.4(2) . .
C2 N1 C5 C10 -84.7(2) . .
C1 N1 C5 C6 -84.8(2) . .
C2 N1 C5 C6 93.1(2) . .
C10 C5 C6 C7 -2.3(3) . .
N1 C5 C6 C7 179.88(19) . .
C10 C5 C6 C11 177.9(2) . .
N1 C5 C6 C11 0.1(3) . .
C5 C6 C7 C8 0.9(3) . .
C11 C6 C7 C8 -179.3(2) . .
C6 C7 C8 C9 0.9(3) . .
C6 C7 C8 C12 -178.5(2) . .
C7 C8 C9 C10 -1.3(3) . .
C12 C8 C9 C10 178.1(2) . .
C8 C9 C10 C5 -0.1(3) . .
C8 C9 C10 C13 179.9(2) . .
C6 C5 C10 C9 2.0(3) . .
N1 C5 C10 C9 179.75(17) . .
C6 C5 C10 C13 -178.1(2) . .
N1 C5 C10 C13 -0.3(3) . .
C1 N2 C14 C15 100.7(2) . .
C4 N2 C14 C15 -81.3(2) . .
C1 N2 C14 C19 -83.6(2) . .
C4 N2 C14 C19 94.4(2) . .
C19 C14 C15 C16 2.0(3) . .
N2 C14 C15 C16 177.50(17) . .
C19 C14 C15 C20 -177.5(2) . .
N2 C14 C15 C20 -2.0(3) . .
C14 C15 C16 C17 0.1(3) . .
C20 C15 C16 C17 179.6(2) . .
C15 C16 C17 C18 -1.5(3) . .
C15 C16 C17 C21 179.1(2) . .
C16 C17 C18 C19 0.8(3) . .
C21 C17 C18 C19 -179.8(2) . .
C17 C18 C19 C14 1.2(3) . .
C17 C18 C19 C22 -177.7(2) . .
C15 C14 C19 C18 -2.6(3) . .
N2 C14 C19 C18 -178.17(18) . .
C15 C14 C19 C22 176.3(2) . .
N2 C14 C19 C22 0.8(3) . .
F6 F4 B1 F3 127.2(19) . .
F1 F4 B1 F3 -132.3(15) . .
F6 F4 B1 F3 39.5(12) . 2_556
F1 F4 B1 F3 139.9(7) . 2_556
F6 F4 B1 F4 73.6(10) . 2_556
F1 F4 B1 F4 174.0(5) . 2_556
F6 F4 B1 F1 -100.4(11) . .
F6 F4 B1 F1 -114.1(11) . 2_556
F1 F4 B1 F1 -13.7(11) . 2_556
F6 F4 B1 F5 -94.2(15) . .
F1 F4 B1 F5 6.2(10) . .
F6 F4 B1 F5 -139(4) . 2_556
F1 F4 B1 F5 -39(4) . 2_556
F6 F4 B1 F6 138.8(18) . 2_556
F1 F4 B1 F6 -120.7(10) . 2_556
F1 F4 B1 F6 100.4(11) . .
F6 F4 B1 F2 135.8(10) . .
F1 F4 B1 F2 -123.8(5) . .
F6 F4 B1 F2 14.1(10) . 2_556
F1 F4 B1 F2 114.5(5) . 2_556
F4 F1 B1 F3 25.7(8) . .
F4 F1 B1 F3 -127.7(11) . 2_556
F4 F1 B1 F4 -176.3(4) . 2_556
F4 F1 B1 F1 167.2(10) . 2_556
F4 F1 B1 F5 -6.9(11) . .
F4 F1 B1 F5 170.7(8) . 2_556
F4 F1 B1 F6 96.6(9) . 2_556
F4 F1 B1 F6 -66.0(9) . .
F4 F1 B1 F2 67.1(7) . .
F4 F1 B1 F2 -83.7(7) . 2_556
F6 F5 B1 F3 95.7(11) . .
F6 F5 B1 F3 -12.7(16) . 2_556
F6 F5 B1 F4 71.9(14) . .
F6 F5 B1 F4 -86(4) . 2_556
F6 F5 B1 F1 -118.3(13) . .
F6 F5 B1 F1 -123.1(9) . 2_556
F6 F5 B1 F5 -121.3(9) . 2_556
F6 F5 B1 F6 140.9(17) . 2_556
F6 F5 B1 F2 122.2(9) . .
F6 F5 B1 F2 -3.7(10) . 2_556
F2 F6 B1 F3 118(2) 2_556 .
F4 F6 B1 F3 -27.2(8) . .
F3 F6 B1 F3 118.1(11) 2_556 .
F5 F6 B1 F3 -70.0(8) . .
F2 F6 B1 F3 0.3(18) 2_556 2_556
F4 F6 B1 F3 -145.4(12) . 2_556
F5 F6 B1 F3 171.8(10) . 2_556
F2 F6 B1 F4 146(3) 2_556 .
F3 F6 B1 F4 145.4(12) 2_556 .
F5 F6 B1 F4 -42.8(8) . .
F2 F6 B1 F4 -7(2) 2_556 2_556
F4 F6 B1 F4 -152.5(14) . 2_556
F3 F6 B1 F4 -7.2(11) 2_556 2_556
F5 F6 B1 F4 164.6(10) . 2_556
F2 F6 B1 F1 -140(2) 2_556 .
F4 F6 B1 F1 74.4(9) . .
F3 F6 B1 F1 -140.2(7) 2_556 .
F5 F6 B1 F1 31.6(6) . .
F2 F6 B1 F1 -90(2) 2_556 2_556
F4 F6 B1 F1 124.8(10) . 2_556
F3 F6 B1 F1 -89.9(9) 2_556 2_556
F5 F6 B1 F1 82.0(9) . 2_556
F2 F6 B1 F5 -172(2) 2_556 .
F4 F6 B1 F5 42.8(8) . .
F3 F6 B1 F5 -171.8(10) 2_556 .
F2 F6 B1 F5 -46(3) 2_556 2_556
F4 F6 B1 F5 168.3(13) . 2_556
F3 F6 B1 F5 -46.4(12) 2_556 2_556
F5 F6 B1 F5 125.4(13) . 2_556
F2 F6 B1 F6 63(2) 2_556 2_556
F4 F6 B1 F6 -82.6(9) . 2_556
F3 F6 B1 F6 62.7(6) 2_556 2_556
F5 F6 B1 F6 -125.4(7) . 2_556
F2 F6 B1 F2 91(2) 2_556 .
F4 F6 B1 F2 -55.0(10) . .
F3 F6 B1 F2 90.4(9) 2_556 .
F5 F6 B1 F2 -97.8(7) . .
F4 F6 B1 F2 -146(3) . 2_556
F3 F6 B1 F2 -0.3(18) 2_556 2_556
F5 F6 B1 F2 172(2) . 2_556
